data_2235931
loop_
_publ_author_name
'Arshad, Muhammad Nadeem'
'Danish, Muhammad'
'Tahir, Muhammad Nawaz'
'Khalid, Savera'
'Asiri, Abdullah M.'

_publ_section_title
;
 4-Methyl-2-(2-nitrobenzenesulfonamido)pentanoic acid
;
_journal_coeditor_code NG5283
_journal_issue 8
_journal_name_full 'Acta Crystallographica Section E'
_journal_page_first o2573
_journal_paper_doi 10.1107/S1600536812033260
_journal_volume 68
_journal_year 2012
_chemical_formula_iupac 'C12 H16 N2 O6 S'
_chemical_formula_moiety 'C12 H16 N2 O6 S'
_chemical_formula_sum 'C12 H16 N2 O6 S'
_chemical_formula_weight 316.33
_chemical_name_systematic
;
4-Methyl-2-(2-nitrobenzenesulfonamido)pentanoic acid
;
_space_group_IT_number 19
_symmetry_cell_setting orthorhombic
_symmetry_space_group_name_Hall 'P 2ac 2ab'
_symmetry_space_group_name_H-M 'P 21 21 21'
_atom_sites_solution_hydrogens geom
_atom_sites_solution_primary direct
_atom_sites_solution_secondary difmap
_audit_creation_method SHELXL-97
_cell_angle_alpha 90.00
_cell_angle_beta 90.00
_cell_angle_gamma 90.00
_cell_formula_units_Z 4
_cell_length_a 6.9593(5)
_cell_length_b 10.7560(8)
_cell_length_c 20.8431(14)
_cell_measurement_reflns_used 1789
_cell_measurement_temperature 296(2)
_cell_measurement_theta_max 19.47
_cell_measurement_theta_min 2.72
_cell_volume 1560.19(19)
_computing_cell_refinement 'SAINT (Bruker, 2007)'
_computing_data_collection 'APEX2 (Bruker, 2007)'
_computing_data_reduction 'SAINT (Bruker, 2007)'
_computing_molecular_graphics 'PLATON (Spek, 2009)'
_computing_publication_material
;
WinGX (Farrugia, 1999) and PLATON (Spek, 2009)
;
_computing_structure_refinement 'SHELXL97 (Sheldrick, 2008)'
_computing_structure_solution 'SHELXS97 (Sheldrick, 2008)'
_diffrn_ambient_temperature 296(2)
_diffrn_measured_fraction_theta_full 1.000
_diffrn_measured_fraction_theta_max 1.000
_diffrn_measurement_device_type 'Bruker Kappa APEXII CCD'
_diffrn_measurement_method '\f and \w scans'
_diffrn_radiation_monochromator graphite
_diffrn_radiation_source 'fine-focus sealed tube'
_diffrn_radiation_type MoK\a
_diffrn_radiation_wavelength 0.71073
_diffrn_reflns_av_R_equivalents 0.0454
_diffrn_reflns_av_sigmaI/netI 0.0509
_diffrn_reflns_limit_h_max 8
_diffrn_reflns_limit_h_min -8
_diffrn_reflns_limit_k_max 12
_diffrn_reflns_limit_k_min -12
_diffrn_reflns_limit_l_max 24
_diffrn_reflns_limit_l_min -24
_diffrn_reflns_number 11203
_diffrn_reflns_theta_full 25.00
_diffrn_reflns_theta_max 25.00
_diffrn_reflns_theta_min 1.95
_diffrn_standards_number 0
_exptl_absorpt_coefficient_mu 0.234
_exptl_absorpt_correction_T_max 0.9351
_exptl_absorpt_correction_T_min 0.9019
_exptl_absorpt_correction_type multi-scan
_exptl_absorpt_process_details '(SADABS; Bruker, 2007)'
_exptl_crystal_colour colorless
_exptl_crystal_density_diffrn 1.347
_exptl_crystal_density_method 'not measured'
_exptl_crystal_description prismatic
_exptl_crystal_F_000 664
_exptl_crystal_size_max 0.45
_exptl_crystal_size_mid 0.38
_exptl_crystal_size_min 0.29
_refine_diff_density_max 0.154
_refine_diff_density_min -0.202
_refine_ls_abs_structure_details 'Flack (1983), 1117 Friedel pairs'
_refine_ls_abs_structure_Flack 0.07(10)
_refine_ls_extinction_method none
_refine_ls_goodness_of_fit_ref 0.994
_refine_ls_hydrogen_treatment mixed
_refine_ls_matrix_type full
_refine_ls_number_parameters 212
_refine_ls_number_reflns 2730
_refine_ls_number_restraints 10
_refine_ls_restrained_S_all 0.992
_refine_ls_R_factor_all 0.0667
_refine_ls_R_factor_gt 0.0428
_refine_ls_shift/su_max 0.001
_refine_ls_shift/su_mean 0.000
_refine_ls_structure_factor_coef Fsqd
_refine_ls_weighting_details 'calc w=1/[\s^2^(Fo^2^)+(0.0410P)^2^+0.0000P] where P=(Fo^2^+2Fc^2^)/3'
_refine_ls_weighting_scheme calc
_refine_ls_wR_factor_gt 0.0828
_refine_ls_wR_factor_ref 0.0897
_reflns_number_gt 2029
_reflns_number_total 2730
_reflns_threshold_expression I>2\s(I)
_cod_data_source_file ng5283.cif
_cod_data_source_block I
_cod_database_code 2235931
_cod_database_fobs_code 2235931

loop_
_symmetry_equiv_pos_as_xyz
'x, y, z'
'-x+1/2, -y, z+1/2'
'x+1/2, -y+1/2, -z'
'-x, y+1/2, -z+1/2'

loop_
_atom_site_type_symbol
_atom_site_label
_atom_site_fract_x
_atom_site_fract_y
_atom_site_fract_z
_atom_site_U_iso_or_equiv
_atom_site_adp_type
_atom_site_calc_flag
_atom_site_refinement_flags
_atom_site_occupancy
_atom_site_symmetry_multiplicity
_atom_site_disorder_assembly
_atom_site_disorder_group
S S1 0.85210(10) 0.49317(7) 0.11950(3) 0.0477(2) Uani d . 1 1 A .
O O1 0.6834(3) 0.8270(3) 0.21732(13) 0.0947(9) Uani d . 1 1 . .
N N1 0.7618(4) 0.7669(3) 0.17531(14) 0.0577(7) Uani d . 1 1 . .
C C1 1.0039(4) 0.5944(3) 0.16432(12) 0.0445(7) Uani d . 1 1 . .
O O2 0.6943(3) 0.7525(2) 0.12226(12) 0.0783(7) Uani d . 1 1 . .
N N2 0.8391(4) 0.5420(2) 0.04664(11) 0.0433(6) Uani d D 1 1 . .
C C2 0.9481(4) 0.7099(3) 0.18997(13) 0.0460(8) Uani d . 1 1 . .
O O3 0.6652(3) 0.5002(2) 0.14685(10) 0.0691(6) Uani d . 1 1 . .
C C3 1.0679(5) 0.7759(3) 0.22962(15) 0.0663(10) Uani d . 1 1 . .
H H3 1.0269 0.8509 0.2471 0.080 Uiso calc R 1 1 . .
O O4 0.9507(3) 0.37724(17) 0.11794(10) 0.0633(6) Uani d . 1 1 . .
C C4 1.2476(5) 0.7316(4) 0.24342(17) 0.0794(12) Uani d . 1 1 . .
H H4 1.3294 0.7770 0.2698 0.095 Uiso calc R 1 1 . .
O O5 1.1024(3) 0.73707(19) 0.01558(9) 0.0505(6) Uani d . 1 1 A .
C C5 1.3060(5) 0.6211(4) 0.21847(17) 0.0757(11) Uani d . 1 1 . .
H H5 1.4283 0.5913 0.2278 0.091 Uiso calc R 1 1 . .
O O6 1.3184(3) 0.5923(2) -0.00802(12) 0.0610(6) Uani d D 1 1 A .
C C6 1.1854(5) 0.5525(3) 0.17923(14) 0.0569(9) Uani d . 1 1 . .
H H6 1.2276 0.4769 0.1627 0.068 Uiso calc R 1 1 . .
C C12 1.1431(4) 0.6294(3) 0.00506(12) 0.0429(7) Uani d . 1 1 . .
C C7A 1.0001(4) 0.5234(2) 0.00245(13) 0.0401(7) Uani d PD 0.50 1 A 1
H H7A 1.0676 0.4480 0.0161 0.048 Uiso calc PR 0.50 1 A 1
C C8A 0.938(3) 0.504(2) -0.0676(7) 0.046(3) Uani d PD 0.50 1 A 1
H H81 0.8773 0.5793 -0.0830 0.056 Uiso calc PR 0.50 1 A 1
H H82 1.0510 0.4890 -0.0936 0.056 Uiso calc PR 0.50 1 A 1
C C9A 0.798(5) 0.395(3) -0.0769(14) 0.0651(12) Uani d PD 0.50 1 A 1
H H9A 0.7104 0.3945 -0.0400 0.078 Uiso calc PR 0.50 1 A 1
C C10A 0.676(4) 0.413(4) -0.1372(12) 0.104(7) Uani d PD 0.50 1 A 1
H H10A 0.5886 0.4815 -0.1308 0.156 Uiso calc PR 0.50 1 A 1
H H10B 0.6040 0.3390 -0.1457 0.156 Uiso calc PR 0.50 1 A 1
H H10C 0.7580 0.4312 -0.1730 0.156 Uiso calc PR 0.50 1 A 1
C C11A 0.903(9) 0.272(3) -0.077(3) 0.116(7) Uani d PD 0.50 1 A 1
H H11A 0.9924 0.2710 -0.1126 0.174 Uiso calc PR 0.50 1 A 1
H H11B 0.8124 0.2058 -0.0824 0.174 Uiso calc PR 0.50 1 A 1
H H11C 0.9716 0.2622 -0.0378 0.174 Uiso calc PR 0.50 1 A 1
C C7B 1.0001(4) 0.5234(2) 0.00245(13) 0.0401(7) Uani d PD 0.50 1 A 2
H H7B 1.0645 0.4444 0.0117 0.048 Uiso calc PR 0.50 1 A 2
C C8B 0.910(4) 0.520(2) -0.0647(7) 0.046(3) Uani d PD 0.50 1 A 2
H H83 0.8243 0.5907 -0.0693 0.056 Uiso calc PR 0.50 1 A 2
H H84 1.0109 0.5285 -0.0964 0.056 Uiso calc PR 0.50 1 A 2
C C9B 0.797(5) 0.401(3) -0.0783(13) 0.0651(12) Uani d PD 0.50 1 A 2
H H9B 0.6792 0.4034 -0.0527 0.078 Uiso calc PR 0.50 1 A 2
C C10B 0.739(4) 0.398(4) -0.1495(12) 0.104(7) Uani d PD 0.50 1 A 2
H H10D 0.6714 0.4726 -0.1601 0.156 Uiso calc PR 0.50 1 A 2
H H10E 0.6568 0.3273 -0.1570 0.156 Uiso calc PR 0.50 1 A 2
H H10F 0.8518 0.3907 -0.1756 0.156 Uiso calc PR 0.50 1 A 2
C C11B 0.905(9) 0.283(3) -0.061(3) 0.116(7) Uani d PD 0.50 1 A 2
H H11D 1.0278 0.2832 -0.0812 0.174 Uiso calc PR 0.50 1 A 2
H H11E 0.8321 0.2123 -0.0743 0.174 Uiso calc PR 0.50 1 A 2
H H11F 0.9217 0.2803 -0.0149 0.174 Uiso calc PR 0.50 1 A 2
H H2N 0.780(5) 0.611(2) 0.042(2) 0.139 Uiso d D 1 1 . .
H H6O 1.393(6) 0.655(3) -0.013(3) 0.174 Uiso d D 1 1 . .

loop_
_atom_site_aniso_label
_atom_site_aniso_U_11
_atom_site_aniso_U_22
_atom_site_aniso_U_33
_atom_site_aniso_U_12
_atom_site_aniso_U_13
_atom_site_aniso_U_23
S1 0.0575(4) 0.0422(4) 0.0435(4) -0.0031(4) 0.0088(4) 0.0032(4)
O1 0.0808(18) 0.107(2) 0.096(2) 0.0244(16) 0.0092(15) -0.0496(17)
N1 0.0688(18) 0.0496(18) 0.0548(19) 0.0067(14) 0.0099(16) -0.0070(15)
C1 0.0542(19) 0.0466(19) 0.0328(16) 0.0021(16) 0.0081(14) 0.0022(14)
O2 0.0921(16) 0.0889(18) 0.0541(14) 0.0387(14) -0.0074(14) 0.0009(14)
N2 0.0490(14) 0.0458(15) 0.0351(13) 0.0012(11) 0.0038(12) -0.0004(11)
C2 0.0512(17) 0.052(2) 0.0349(16) 0.0026(16) 0.0075(14) 0.0006(15)
O3 0.0682(14) 0.0802(16) 0.0589(13) -0.0165(15) 0.0231(11) -0.0023(12)
C3 0.075(2) 0.068(2) 0.055(2) -0.004(2) 0.0129(18) -0.019(2)
O4 0.0946(16) 0.0380(13) 0.0574(13) 0.0074(10) 0.0061(13) 0.0052(11)
C4 0.062(2) 0.106(3) 0.070(3) -0.012(2) 0.005(2) -0.034(2)
O5 0.0464(11) 0.0390(13) 0.0661(15) -0.0011(9) 0.0019(10) -0.0059(11)
C5 0.058(2) 0.108(3) 0.061(2) 0.012(2) -0.0014(18) -0.014(2)
O6 0.0413(13) 0.0466(13) 0.0952(17) 0.0033(10) 0.0060(12) -0.0068(13)
C6 0.058(2) 0.071(2) 0.0417(18) 0.0103(17) 0.0038(16) -0.0035(16)
C12 0.0466(16) 0.0431(19) 0.0391(17) 0.0025(14) -0.0021(15) -0.0025(14)
C7A 0.0409(15) 0.0398(17) 0.0396(15) -0.0010(13) 0.0078(12) -0.0005(14)
C8A 0.053(5) 0.042(5) 0.044(2) -0.005(4) 0.008(3) -0.009(2)
C9A 0.085(2) 0.058(3) 0.052(2) -0.029(2) -0.0011(19) -0.007(2)
C10A 0.143(16) 0.115(10) 0.055(9) -0.066(13) -0.013(10) -0.011(6)
C11A 0.146(4) 0.049(5) 0.15(2) -0.017(5) -0.031(13) -0.046(7)
C7B 0.0409(15) 0.0398(17) 0.0396(15) -0.0010(13) 0.0078(12) -0.0005(14)
C8B 0.053(5) 0.042(5) 0.044(2) -0.005(4) 0.008(3) -0.009(2)
C9B 0.085(2) 0.058(3) 0.052(2) -0.029(2) -0.0011(19) -0.007(2)
C10B 0.143(16) 0.115(10) 0.055(9) -0.066(13) -0.013(10) -0.011(6)
C11B 0.146(4) 0.049(5) 0.15(2) -0.017(5) -0.031(13) -0.046(7)

loop_
_atom_type_symbol
_atom_type_description
_atom_type_scat_dispersion_real
_atom_type_scat_dispersion_imag
_atom_type_scat_source
C C 0.0033 0.0016 'International Tables Vol C Tables 4.2.6.8 and 6.1.1.4'
H H 0.0000 0.0000 'International Tables Vol C Tables 4.2.6.8 and 6.1.1.4'
N N 0.0061 0.0033 'International Tables Vol C Tables 4.2.6.8 and 6.1.1.4'
O O 0.0106 0.0060 'International Tables Vol C Tables 4.2.6.8 and 6.1.1.4'
S S 0.1246 0.1234 'International Tables Vol C Tables 4.2.6.8 and 6.1.1.4'

loop_
_geom_angle_atom_site_label_1
_geom_angle_atom_site_label_2
_geom_angle_atom_site_label_3
_geom_angle
O3 S1 O4 119.76(13)
O3 S1 N2 108.02(13)
O4 S1 N2 106.94(13)
O3 S1 C1 107.46(13)
O4 S1 C1 105.15(14)
N2 S1 C1 109.20(13)
O2 N1 O1 123.4(3)
O2 N1 C2 118.7(3)
O1 N1 C2 118.0(3)
C6 C1 C2 117.2(3)
C6 C1 S1 117.6(2)
C2 C1 S1 125.1(2)
C7A N2 S1 120.39(19)
C7A N2 H2N 115(3)
S1 N2 H2N 114(3)
C3 C2 C1 121.2(3)
C3 C2 N1 116.5(3)
C1 C2 N1 122.3(3)
C4 C3 C2 120.1(3)
C4 C3 H3 120.0
C2 C3 H3 120.0
C5 C4 C3 119.8(4)
C5 C4 H4 120.1
C3 C4 H4 120.1
C4 C5 C6 120.7(3)
C4 C5 H5 119.7
C6 C5 H5 119.7
C12 O6 H6O 111(4)
C1 C6 C5 121.0(3)
C1 C6 H6 119.5
C5 C6 H6 119.5
O5 C12 O6 123.0(3)
O5 C12 C7A 124.9(3)
O6 C12 C7A 112.0(2)
N2 C7A C12 112.2(2)
N2 C7A C8A 113.6(10)
C12 C7A C8A 108.9(9)
N2 C7A H7A 107.3
C12 C7A H7A 107.3
C8A C7A H7A 107.3
C9A C8A C7A 113.8(14)
C9A C8A H81 108.8
C7A C8A H81 108.8
C9A C8A H82 108.8
C7A C8A H82 108.8
H81 C8A H82 107.7
C11A C9A C10A 112.0(15)
C11A C9A C8A 111.0(17)
C10A C9A C8A 111.0(15)
C11A C9A H9A 107.5
C10A C9A H9A 107.5
C8A C9A H9A 107.5
C9B C8B H83 108.9
C9B C8B H84 108.9
H83 C8B H84 107.7
C11B C9B C8B 113.7(15)
C11B C9B C10B 110.3(16)
C8B C9B C10B 109.5(16)
C11B C9B H9B 107.7
C8B C9B H9B 107.7
C10B C9B H9B 107.7
C9B C10B H10D 109.5
C9B C10B H10E 109.5
H10D C10B H10E 109.5
C9B C10B H10F 109.5
H10D C10B H10F 109.5
H10E C10B H10F 109.5
C9B C11B H11D 109.5
C9B C11B H11E 109.5
H11D C11B H11E 109.5
C9B C11B H11F 109.5
H11D C11B H11F 109.5
H11E C11B H11F 109.5

loop_
_geom_bond_atom_site_label_1
_geom_bond_atom_site_label_2
_geom_bond_distance
S1 O3 1.422(2)
S1 O4 1.424(2)
S1 N2 1.609(2)
S1 C1 1.781(3)
O1 N1 1.217(3)
N1 O2 1.211(3)
N1 C2 1.466(4)
C1 C6 1.376(4)
C1 C2 1.408(4)
N2 C7A 1.464(3)
N2 H2N 0.850(10)
C2 C3 1.372(4)
C3 C4 1.369(5)
C3 H3 0.9300
C4 C5 1.360(5)
C4 H4 0.9300
O5 C12 1.212(3)
C5 C6 1.385(4)
C5 H5 0.9300
O6 C12 1.312(3)
O6 H6O 0.852(10)
C6 H6 0.9300
C12 C7A 1.514(4)
C7A C8A 1.538(11)
C7A H7A 0.9800
C8A C9A 1.532(12)
C8A H81 0.9700
C8A H82 0.9700
C9A C11A 1.511(13)
C9A C10A 1.531(13)
C9A H9A 0.9800
C10A H10A 0.9600
C10A H10B 0.9600
C10A H10C 0.9600
C11A H11A 0.9600
C11A H11B 0.9600
C11A H11C 0.9600
C8B C9B 1.530(11)
C8B H83 0.9700
C8B H84 0.9700
C9B C11B 1.513(12)
C9B C10B 1.538(14)
C9B H9B 0.9800
C10B H10D 0.9600
C10B H10E 0.9600
C10B H10F 0.9600
C11B H11D 0.9600
C11B H11E 0.9600
C11B H11F 0.9600

loop_
_geom_hbond_atom_site_label_D
_geom_hbond_atom_site_label_H
_geom_hbond_atom_site_label_A
_geom_hbond_site_symmetry_A
_geom_hbond_distance_DH
_geom_hbond_distance_HA
_geom_hbond_distance_DA
_geom_hbond_angle_DHA
N2 H2N O2 . 0.850(10) 2.34(4) 2.937(3) 128(4)
O6 H6O O5 3_565 0.852(10) 1.868(17) 2.702(3) 166(5)
N2 H2N O5 3_465 0.850(10) 2.38(2) 3.169(3) 155(4)

loop_
_geom_torsion_atom_site_label_1
_geom_torsion_atom_site_label_2
_geom_torsion_atom_site_label_3
_geom_torsion_atom_site_label_4
_geom_torsion
O3 S1 C1 C6 137.9(2)
O4 S1 C1 C6 9.3(3)
N2 S1 C1 C6 -105.2(2)
O3 S1 C1 C2 -36.9(3)
O4 S1 C1 C2 -165.5(2)
N2 S1 C1 C2 80.0(3)
O3 S1 N2 C7A -168.2(2)
O4 S1 N2 C7A -38.0(2)
C1 S1 N2 C7A 75.3(2)
C6 C1 C2 C3 -1.8(4)
S1 C1 C2 C3 173.0(2)
C6 C1 C2 N1 177.3(3)
S1 C1 C2 N1 -7.9(4)
O2 N1 C2 C3 144.3(3)
O1 N1 C2 C3 -35.4(4)
O2 N1 C2 C1 -34.8(4)
O1 N1 C2 C1 145.5(3)
C1 C2 C3 C4 1.9(5)
N1 C2 C3 C4 -177.2(3)
C2 C3 C4 C5 -0.9(5)
C3 C4 C5 C6 -0.1(5)
C2 C1 C6 C5 0.7(4)
S1 C1 C6 C5 -174.5(2)
C4 C5 C6 C1 0.2(5)
S1 N2 C7A C12 -88.8(2)
S1 N2 C7A C8A 147.2(10)
O5 C12 C7A N2 -32.7(4)
O6 C12 C7A N2 149.8(2)
O5 C12 C7A C8A 93.8(11)
O6 C12 C7A C8A -83.6(11)
N2 C7A C8A C9A -56(2)
C12 C7A C8A C9A 177.8(18)
C7A C8A C9A C11A -80(3)
C7A C8A C9A C10A 155(2)
